data_4113776
loop_
_publ_author_name
'Andrei N. Khlobystov'
'Matthew T. Brett'
'Alexander J. Blake'
'Neil R. Champness'
'Peter M. W. Gill'
'Darragh P. O'Neill'
'Simon J. Teat'
'Claire Wilson'
'Martin Schr\"oder'

_publ_contact_author_address
;
  School of Chemistry
  The University of Nottingham
  University Park
  Nottingham  NG7 2RD
  England
;
_publ_contact_author_email A.J.Blake@nottingham.ac.uk
_publ_contact_author_fax '0115 951 3563'
_publ_contact_author_name 'Dr A.J. Blake'
_publ_contact_author_phone '0115 951 3488'
_publ_section_title
;
 Stereoselective Association of Binuclear Metallacycles in Coordination
 Polymers
;
_journal_name_full 'Journal of the American Chemical Society'
_journal_page_first 6753
_journal_page_last 6761
_journal_paper_doi 10.1021/ja029048y
_journal_volume 125
_journal_year 2003
_chemical_formula_moiety 'C24 H22 Cd2 N10 O12'
_chemical_formula_sum 'C24 H22 Cd2 N10 O12'
_chemical_formula_weight 867.32
_chemical_name_common 2{2,4-Bipy*(MeCN)Cd(NO3)2}
_chemical_name_systematic
; 
 Bis[acetonitrile(2,4-Bipyridine)bis(nitrato)]dicadmium(II)
;
_space_group_IT_number 2
_symmetry_cell_setting triclinic
_symmetry_space_group_name_Hall '-P 1'
_symmetry_space_group_name_H-M 'P -1'
_atom_sites_solution_hydrogens 'Me-group from delta-F synthesis, others placed geometrically'
_atom_sites_solution_primary direct
_atom_sites_solution_secondary 'difference Fourier method'
_audit_creation_method SHELXL-97
_cell_angle_alpha 78.804(1)
_cell_angle_beta 78.681(1)
_cell_angle_gamma 68.581(1)
_cell_formula_units_Z 1
_cell_length_a 7.8735(7)
_cell_length_b 8.1441(7)
_cell_length_c 12.9572(11)
_cell_measurement_reflns_used 4310
_cell_measurement_temperature 150(2)
_cell_measurement_theta_max 27.82
_cell_measurement_theta_min 2.71
_cell_volume 751.56(11)
_computing_cell_refinement 'Bruker SAINT v6.02a'
_computing_data_collection 'Bruker SMART v5.054'
_computing_data_reduction 'Bruker SAINT, SHELXTL'
_computing_molecular_graphics 'Bruker SHELXTL'
_computing_publication_material 'Bruker SHELXTL; PLATON (Spek, 2002)'
_computing_structure_refinement 'SHELXL-97 (Sheldrick, 1997)'
_computing_structure_solution 'SHELXS-97 (Sheldrick, 1990)'
_diffrn_ambient_temperature 150(2)
_diffrn_measured_fraction_theta_full 0.971
_diffrn_measured_fraction_theta_max 0.880
_diffrn_measurement_device_type 'Bruker SMART1000 CCD area detector'
_diffrn_measurement_method omega
_diffrn_radiation_monochromator graphite
_diffrn_radiation_source 'normal-focus sealed tube'
_diffrn_radiation_type MoK\a
_diffrn_radiation_wavelength 0.71073
_diffrn_reflns_av_R_equivalents 0.023
_diffrn_reflns_av_sigmaI/netI 0.032
_diffrn_reflns_limit_h_max 10
_diffrn_reflns_limit_h_min -10
_diffrn_reflns_limit_k_max 11
_diffrn_reflns_limit_k_min -10
_diffrn_reflns_limit_l_max 16
_diffrn_reflns_limit_l_min -16
_diffrn_reflns_number 7553
_diffrn_reflns_theta_full 27.50
_diffrn_reflns_theta_max 28.82
_diffrn_reflns_theta_min 1.62
_diffrn_standards_decay_% none
_exptl_absorpt_coefficient_mu 1.495
_exptl_absorpt_correction_T_max 0.837
_exptl_absorpt_correction_T_min 0.717
_exptl_absorpt_correction_type multi-scan
_exptl_absorpt_process_details 'SADABS (Sheldrick, 1996)'
_exptl_crystal_colour colourless
_exptl_crystal_density_diffrn 1.916
_exptl_crystal_description plate
_exptl_crystal_F_000 428
_exptl_crystal_size_max 0.30
_exptl_crystal_size_mid 0.16
_exptl_crystal_size_min 0.03
_refine_diff_density_max 0.67
_refine_diff_density_min -0.39
_refine_diff_density_rms 0.08
_refine_ls_extinction_method none
_refine_ls_goodness_of_fit_ref 1.033
_refine_ls_hydrogen_treatment 'rigid rotor for Me-group, riding model for others'
_refine_ls_matrix_type full
_refine_ls_number_parameters 218
_refine_ls_number_reflns 3458
_refine_ls_number_restraints 0
_refine_ls_restrained_S_all 1.033
_refine_ls_R_factor_all 0.0302
_refine_ls_R_factor_gt 0.0251
_refine_ls_shift/su_max 0.001
_refine_ls_shift/su_mean 0.000
_refine_ls_structure_factor_coef Fsqd
_refine_ls_weighting_details 'calc w=1/[\s^2^(Fo^2^)+(0.030P)^2^+0.203P] where P=(Fo^2^+2Fc^2^)/3'
_refine_ls_weighting_scheme calc
_refine_ls_wR_factor_gt 0.0552
_refine_ls_wR_factor_ref 0.0615
_reflns_number_gt 3027
_reflns_number_total 3458
_reflns_threshold_expression >2sigma(I)
_cod_data_source_file ja029048ysi20021022_034217_2.cif
_cod_data_source_block (2)
_cod_depositor_comments
;
The following automatic conversions were performed:

'_atom_sites_solution_primary' value 'direct method' was changed to
'direct'.

Automatic conversion script
Id: cif_fix_values 6452 2018-10-05 10:23:21Z andrius 
;
_cod_original_cell_volume 751.6(2)
_cod_database_code 4113776

loop_
_symmetry_equiv_pos_as_xyz
'x, y, z'
'-x, -y, -z'

loop_
_atom_site_aniso_label
_atom_site_aniso_U_11
_atom_site_aniso_U_22
_atom_site_aniso_U_33
_atom_site_aniso_U_23
_atom_site_aniso_U_13
_atom_site_aniso_U_12
Cd1 0.0258(1) 0.0234(1) 0.0203(1) -0.0007(1) -0.0039(1) -0.0097(1)
O11 0.0362(11) 0.0494(13) 0.0212(10) -0.0010(9) -0.0055(8) -0.0234(9)
O12 0.0405(11) 0.0379(12) 0.0434(13) 0.0033(10) -0.0169(9) -0.0248(10)
O13 0.0477(12) 0.0310(11) 0.0312(11) 0.0066(9) -0.0114(9) -0.0202(9)
O21 0.0447(12) 0.0363(12) 0.0323(11) 0.0037(9) -0.0103(9) -0.0206(10)
O22 0.0616(16) 0.0695(18) 0.0598(16) -0.0030(14) -0.0386(13) -0.0267(13)
O23 0.0396(11) 0.0347(11) 0.0331(11) 0.0007(9) -0.0076(9) -0.0194(9)
N1 0.0230(10) 0.0242(12) 0.0226(11) -0.0021(9) -0.0018(8) -0.0082(9)
N1S 0.0339(13) 0.0373(15) 0.0258(13) -0.0047(11) -0.0020(10) -0.0097(11)
N10 0.0260(11) 0.0252(12) 0.0274(12) -0.0022(10) -0.0030(9) -0.0069(9)
N12 0.0244(11) 0.0226(11) 0.0252(11) 0.0016(9) -0.0064(9) -0.0089(9)
N20 0.0350(13) 0.0320(14) 0.0352(14) -0.0030(11) -0.0137(11) -0.0106(10)
C1S 0.0283(13) 0.0351(16) 0.0204(13) 0.0016(12) -0.0030(10) -0.0131(12)
C2 0.0284(13) 0.0303(15) 0.0225(13) -0.0041(11) -0.0031(11) -0.0115(11)
C2S 0.0402(16) 0.0311(16) 0.0271(15) -0.0050(12) 0.0000(12) -0.0134(12)
C3 0.0285(13) 0.0274(14) 0.0270(14) -0.0041(11) -0.0024(11) -0.0122(11)
C4 0.0187(12) 0.0234(13) 0.0253(13) -0.0007(11) -0.0028(10) -0.0048(10)
C5 0.0235(12) 0.0268(14) 0.0226(13) -0.0039(11) -0.0036(10) -0.0080(10)
C6 0.0235(12) 0.0221(13) 0.0247(13) -0.0034(10) -0.0031(10) -0.0085(10)
C7 0.0232(12) 0.0235(13) 0.0260(14) 0.0005(11) -0.0080(10) -0.0089(10)
C8 0.0292(14) 0.0274(15) 0.0317(15) -0.0048(12) -0.0059(11) -0.0070(11)
C9 0.0348(15) 0.0209(14) 0.0423(17) -0.0003(12) -0.0158(13) -0.0053(11)
C10 0.0377(15) 0.0275(15) 0.0344(16) 0.0065(12) -0.0154(12) -0.0161(12)
C11 0.0300(14) 0.0291(15) 0.0259(14) 0.0032(11) -0.0065(11) -0.0133(11)

loop_
_atom_site_label
_atom_site_type_symbol
_atom_site_thermal_displace_type
_atom_site_fract_x
_atom_site_fract_y
_atom_site_fract_z
_atom_site_occupancy
_atom_site_U_iso_or_equiv
_atom_site_calc_flag
_atom_site_refinement_flags
Cd1 Cd Uani 0.15783(2) 0.18625(2) 0.74267(1) 1.000 0.0230(1) . .
O11 O Uani 0.3391(3) 0.3740(3) 0.68706(15) 1.000 0.0334(7) . .
O12 O Uani 0.5084(3) 0.4271(3) 0.78097(17) 1.000 0.0370(7) . .
O13 O Uani 0.3634(3) 0.2391(3) 0.84704(16) 1.000 0.0354(7) . .
O21 O Uani 0.0380(3) 0.2817(3) 0.57112(16) 1.000 0.0363(7) . .
O22 O Uani -0.1654(3) 0.1861(4) 0.5354(2) 1.000 0.0588(10) . .
O23 O Uani -0.0701(3) 0.1054(3) 0.69037(16) 1.000 0.0342(6) . .
N1 N Uani 0.1904(3) -0.0532(3) 0.87601(17) 1.000 0.0236(6) . .
N1S N Uani 0.3767(3) -0.0275(3) 0.64083(18) 1.000 0.0333(8) . .
N10 N Uani 0.4074(3) 0.3479(3) 0.77137(18) 1.000 0.0270(7) . .
N12 N Uani -0.0734(3) 0.4538(3) 0.78532(17) 1.000 0.0241(6) . .
N20 N Uani -0.0687(3) 0.1920(3) 0.5971(2) 1.000 0.0332(8) . .
C1S C Uani 0.4519(4) -0.1527(4) 0.6012(2) 1.000 0.0281(8) . .
C2 C Uani 0.1627(3) -0.1976(4) 0.8572(2) 1.000 0.0266(8) . .
C2S C Uani 0.5498(4) -0.3126(4) 0.5515(2) 1.000 0.0330(9) . .
C3 C Uani 0.1618(3) -0.3405(4) 0.9345(2) 1.000 0.0270(8) . .
C4 C Uani 0.1868(3) -0.3363(3) 1.0374(2) 1.000 0.0235(7) . .
C5 C Uani 0.2176(3) -0.1879(3) 1.0575(2) 1.000 0.0243(8) . .
C6 C Uani 0.2200(3) -0.0524(3) 0.9752(2) 1.000 0.0232(7) . .
C7 C Uani -0.1857(3) 0.4889(3) 0.8781(2) 1.000 0.0238(8) . .
C8 C Uani -0.2970(4) 0.6606(4) 0.8955(2) 1.000 0.0298(8) . .
C9 C Uani -0.2970(4) 0.8001(4) 0.8151(2) 1.000 0.0329(9) . .
C10 C Uani -0.1854(4) 0.7660(4) 0.7194(2) 1.000 0.0318(9) . .
C11 C Uani -0.0761(4) 0.5928(4) 0.7081(2) 1.000 0.0280(8) . .
H2S1 H Uiso 0.68100 -0.32740 0.53480 1.000 0.0490 calc R
H2S2 H Uiso 0.50030 -0.30250 0.48590 1.000 0.0490 calc R
H2A H Uiso 0.14280 -0.20140 0.78780 1.000 0.0320 calc R
H2S3 H Uiso 0.53420 -0.41600 0.60010 1.000 0.0490 calc R
H3A H Uiso 0.14430 -0.44110 0.91760 1.000 0.0320 calc R
H5A H Uiso 0.23660 -0.18040 1.12640 1.000 0.0290 calc R
H6A H Uiso 0.24370 0.04700 0.98900 1.000 0.0280 calc R
H8A H Uiso -0.37240 0.68210 0.96180 1.000 0.0360 calc R
H9A H Uiso -0.37300 0.91840 0.82560 1.000 0.0390 calc R
H10A H Uiso -0.18430 0.85970 0.66300 1.000 0.0380 calc R
H11A H Uiso 0.00150 0.56950 0.64260 1.000 0.0340 calc R

loop_
_atom_type_symbol
_atom_type_description
_atom_type_scat_dispersion_real
_atom_type_scat_dispersion_imag
_atom_type_scat_source
C C 0.0033 0.0016 'International Tables Vol C Tables 4.2.6.8 and 6.1.1.4'
H H 0.0000 0.0000 'International Tables Vol C Tables 4.2.6.8 and 6.1.1.4'
N N 0.0061 0.0033 'International Tables Vol C Tables 4.2.6.8 and 6.1.1.4'
O O 0.0106 0.0060 'International Tables Vol C Tables 4.2.6.8 and 6.1.1.4'
Cd Cd -0.8075 1.2024 'International Tables Vol C Tables 4.2.6.8 and 6.1.1.4'

loop_
_geom_angle_atom_site_label_1
_geom_angle_atom_site_label_2
_geom_angle_atom_site_label_3
_geom_angle
_geom_angle_site_symmetry_1
_geom_angle_site_symmetry_3
_geom_angle_publ_flag
O11 Cd1 O13 52.50(7) . . yes
O11 Cd1 O21 89.37(8) . . yes
O11 Cd1 O23 142.40(7) . . yes
O11 Cd1 N1 129.50(8) . . yes
O11 Cd1 N1S 89.57(8) . . yes
O11 Cd1 N12 82.55(8) . . yes
O13 Cd1 O21 141.81(8) . . yes
O13 Cd1 O23 164.23(7) . . yes
O13 Cd1 N1 79.53(8) . . yes
O13 Cd1 N1S 100.11(8) . . yes
O13 Cd1 N12 89.50(8) . . yes
O21 Cd1 O23 53.20(8) . . yes
O21 Cd1 N1 137.29(8) . . yes
O21 Cd1 N1S 79.18(8) . . yes
O21 Cd1 N12 82.55(8) . . yes
O23 Cd1 N1 87.26(8) . . yes
O23 Cd1 N1S 86.84(8) . . yes
O23 Cd1 N12 88.38(8) . . yes
N1 Cd1 N1S 83.68(8) . . yes
N1 Cd1 N12 115.30(8) . . yes
N1S Cd1 N12 160.18(8) . . yes
Cd1 O11 N10 98.24(16) . . yes
Cd1 O13 N10 92.27(16) . . yes
Cd1 O21 N20 92.95(16) . . yes
Cd1 O23 N20 96.75(17) . . yes
Cd1 N1 C2 118.25(17) . . yes
Cd1 N1 C6 124.27(17) . . yes
C2 N1 C6 117.2(2) . . yes
Cd1 N1S C1S 162.8(2) . . yes
O11 N10 O12 121.4(2) . . yes
O11 N10 O13 117.0(2) . . yes
O12 N10 O13 121.6(2) . . yes
Cd1 N12 C7 129.17(17) . . yes
Cd1 N12 C11 112.81(18) . . yes
C7 N12 C11 117.6(2) . . yes
O21 N20 O22 121.8(3) . . yes
O21 N20 O23 117.1(2) . . yes
O22 N20 O23 121.1(3) . . yes
N1S C1S C2S 179.2(3) . . yes
N1 C2 C3 122.8(2) . . yes
C2 C3 C4 119.7(3) . . no
C3 C4 C5 118.0(2) . . no
C3 C4 C7 120.4(2) . 2_557 no
C5 C4 C7 121.5(2) . 2_557 no
C4 C5 C6 118.6(2) . . no
N1 C6 C5 123.7(2) . . yes
N12 C7 C8 121.9(2) . . yes
N12 C7 C4 118.0(2) . 2_557 yes
C4 C7 C8 120.1(2) 2_557 . no
C7 C8 C9 119.2(3) . . no
C8 C9 C10 119.5(3) . . no
C9 C10 C11 118.3(3) . . no
N12 C11 C10 123.5(2) . . yes
N1 C2 H2A 118.61 . . no
C3 C2 H2A 118.63 . . no
C1S C2S H2S1 109.49 . . no
C1S C2S H2S2 109.47 . . no
C1S C2S H2S3 109.52 . . no
H2S1 C2S H2S2 109.45 . . no
H2S1 C2S H2S3 109.50 . . no
H2S2 C2S H2S3 109.41 . . no
C2 C3 H3A 120.16 . . no
C4 C3 H3A 120.19 . . no
C4 C5 H5A 120.67 . . no
C6 C5 H5A 120.73 . . no
N1 C6 H6A 118.13 . . no
C5 C6 H6A 118.19 . . no
C7 C8 H8A 120.37 . . no
C9 C8 H8A 120.45 . . no
C8 C9 H9A 120.22 . . no
C10 C9 H9A 120.26 . . no
C9 C10 H10A 120.82 . . no
C11 C10 H10A 120.91 . . no
N12 C11 H11A 118.24 . . no
C10 C11 H11A 118.28 . . no

loop_
_geom_bond_atom_site_label_1
_geom_bond_atom_site_label_2
_geom_bond_distance
_geom_bond_site_symmetry_2
_geom_bond_publ_flag
Cd1 O11 2.378(2) . yes
Cd1 O13 2.496(2) . yes
Cd1 O21 2.460(2) . yes
Cd1 O23 2.372(3) . yes
Cd1 N1 2.314(2) . yes
Cd1 N1S 2.356(2) . yes
Cd1 N12 2.354(2) . yes
O11 N10 1.259(3) . yes
O12 N10 1.228(4) . yes
O13 N10 1.273(3) . yes
O21 N20 1.263(4) . yes
O22 N20 1.225(4) . yes
O23 N20 1.276(3) . yes
N1 C2 1.345(4) . yes
N1 C6 1.352(3) . yes
N1S C1S 1.139(4) . yes
N12 C7 1.357(3) . yes
N12 C11 1.354(4) . yes
C1S C2S 1.450(4) . no
C2 C3 1.381(4) . no
C3 C4 1.394(4) . no
C4 C5 1.396(3) . no
C4 C7 1.490(3) 2_557 no
C5 C6 1.380(3) . no
C7 C8 1.387(4) . no
C8 C9 1.384(4) . no
C9 C10 1.384(4) . no
C10 C11 1.377(4) . no
C2 H2A 0.9507 . no
C2S H2S1 0.9797 . no
C2S H2S2 0.9801 . no
C2S H2S3 0.9798 . no
C3 H3A 0.9498 . no
C5 H5A 0.9505 . no
C6 H6A 0.9496 . no
C8 H8A 0.9505 . no
C9 H9A 0.9501 . no
C10 H10A 0.9499 . no
C11 H11A 0.9507 . no
